data_7001233
loop_
_publ_author_name
'Postigo, Lorena'
'S\'anchez-Nieves, Javier'
'Royo, Pascual'
'Mosquera, Marta E. G.'

_publ_section_title
;
 Dinuclear dialkoxo-bridged cyclopentadienylsiloxo titanium complexes
;
_journal_issue 19
_journal_name_full 'Dalton Transactions'
_journal_page_first 3756
_journal_page_last 3765
_journal_paper_doi 10.1039/b820092k
_journal_year 2009
_chemical_formula_sum 'C32 H34 Cl F5 O5 Si2 Ti2'
_chemical_formula_weight 781.02
_chemical_name_systematic
;
?
;
_space_group_IT_number 14
_symmetry_cell_setting monoclinic
_symmetry_Int_Tables_number 14
_symmetry_space_group_name_Hall '-P 2ybc'
_symmetry_space_group_name_H-M 'P 1 21/c 1'
_atom_sites_solution_hydrogens geom
_atom_sites_solution_primary direct
_atom_sites_solution_secondary difmap
_audit_creation_method SHELXL-97
_cell_angle_alpha 90.00
_cell_angle_beta 95.61(2)
_cell_angle_gamma 90.00
_cell_formula_units_Z 4
_cell_length_a 11.597(4)
_cell_length_b 17.888(3)
_cell_length_c 16.826(5)
_cell_measurement_reflns_used 84
_cell_measurement_temperature 200(2)
_cell_measurement_theta_max 19.513
_cell_measurement_theta_min 3.178
_cell_volume 3473.8(17)
_computing_cell_refinement 'Dirax/lsq (Duisenberg & Schreurs, 1989-2000)'
_computing_data_collection 'Collect (Nonius BV, 1997-2000)'
_computing_data_reduction 'EvalCCD (Duisenberg & Schreurs 1990-2000)'
_computing_molecular_graphics 'Ortep-3 for Windows (Farrugia, 1997)'
_computing_publication_material 'WinGX publication routines (Farrugia, 1999)'
_computing_structure_refinement 'SHELXL-97 (Sheldrick, 1997)'
_computing_structure_solution 'SHELXS-86 (Sheldrick, 1986)'
_diffrn_ambient_temperature 200(2)
_diffrn_detector 'CCD plate'
_diffrn_detector_area_resol_mean 9
_diffrn_measured_fraction_theta_full 0.997
_diffrn_measured_fraction_theta_max 0.997
_diffrn_measurement_device '95mm CCD camera on \k-goniostat'
_diffrn_measurement_device_type KappaCCD
_diffrn_measurement_method 'CCD rotation images, thick slices'
_diffrn_orient_matrix_type X=UH
_diffrn_orient_matrix_UB_11 0.01
_diffrn_orient_matrix_UB_12 0
_diffrn_orient_matrix_UB_13 0
_diffrn_orient_matrix_UB_21 0
_diffrn_orient_matrix_UB_22 0.01
_diffrn_orient_matrix_UB_23 0
_diffrn_orient_matrix_UB_31 0
_diffrn_orient_matrix_UB_32 0
_diffrn_orient_matrix_UB_33 0.01
_diffrn_radiation_monochromator graphite
_diffrn_radiation_probe x-ray
_diffrn_radiation_type MoK\a
_diffrn_radiation_wavelength 0.71073
_diffrn_reflns_av_R_equivalents 0.1090
_diffrn_reflns_av_sigmaI/netI 0.0887
_diffrn_reflns_limit_h_max 15
_diffrn_reflns_limit_h_min -15
_diffrn_reflns_limit_k_max 23
_diffrn_reflns_limit_k_min -23
_diffrn_reflns_limit_l_max 21
_diffrn_reflns_limit_l_min -21
_diffrn_reflns_number 70795
_diffrn_reflns_theta_full 27.50
_diffrn_reflns_theta_max 27.50
_diffrn_reflns_theta_min 3.53
_diffrn_source 'Enraf Nonius FR590'
_exptl_absorpt_coefficient_mu 0.671
_exptl_absorpt_correction_T_max 0.936
_exptl_absorpt_correction_T_min 0.702
_exptl_absorpt_correction_type multi-scan
_exptl_absorpt_process_details
;
R.H. Blessing, Acta Cryst. (1995), A51, 33-38
;
_exptl_crystal_colour orange
_exptl_crystal_density_diffrn 1.493
_exptl_crystal_density_method 'not measured'
_exptl_crystal_description prism
_exptl_crystal_F_000 1600
_exptl_crystal_size_max 0.454
_exptl_crystal_size_mid 0.203
_exptl_crystal_size_min 0.102
_refine_diff_density_max 0.495
_refine_diff_density_min -0.539
_refine_diff_density_rms 0.100
_refine_ls_extinction_coef 0.0080(9)
_refine_ls_extinction_expression Fc^*^=kFc[1+0.001xFc^2^\l^3^/sin(2\q)]^-1/4^
_refine_ls_extinction_method SHELXL
_refine_ls_goodness_of_fit_ref 1.046
_refine_ls_hydrogen_treatment constr
_refine_ls_matrix_type full
_refine_ls_number_parameters 425
_refine_ls_number_reflns 7957
_refine_ls_number_restraints 0
_refine_ls_restrained_S_all 1.046
_refine_ls_R_factor_all 0.1132
_refine_ls_R_factor_gt 0.0583
_refine_ls_shift/su_max 0.001
_refine_ls_shift/su_mean 0.000
_refine_ls_structure_factor_coef Fsqd
_refine_ls_weighting_details 'calc w=1/[\s^2^(Fo^2^)+(0.0754P)^2^+2.3454P] where P=(Fo^2^+2Fc^2^)/3'
_refine_ls_weighting_scheme calc
_refine_ls_wR_factor_gt 0.1427
_refine_ls_wR_factor_ref 0.1613
_reflns_number_gt 4936
_reflns_number_total 7957
_reflns_threshold_expression >2sigma(I)
_cod_data_source_file b820092k.txt
_cod_data_source_block 7
_cod_original_cell_volume 3473.8(15)
_cod_original_sg_symbol_H-M 'P 21/c'
_cod_database_code 7001233

loop_
_symmetry_equiv_pos_as_xyz
'x, y, z'
'-x, y+1/2, -z+1/2'
'-x, -y, -z'
'x, -y-1/2, z-1/2'

loop_
_atom_site_label
_atom_site_type_symbol
_atom_site_fract_x
_atom_site_fract_y
_atom_site_fract_z
_atom_site_U_iso_or_equiv
_atom_site_adp_type
_atom_site_occupancy
_atom_site_symmetry_multiplicity
_atom_site_calc_flag
_atom_site_refinement_flags
_atom_site_disorder_assembly
_atom_site_disorder_group
Ti1 Ti 0.50145(6) 0.27217(4) 0.54552(4) 0.02500(19) Uani 1 1 d . . .
Ti2 Ti 0.21311(6) 0.37765(4) 0.65931(4) 0.02247(18) Uani 1 1 d . . .
Cl1 Cl 0.65508(10) 0.28954(7) 0.47227(8) 0.0488(3) Uani 1 1 d . . .
Si1 Si 0.23528(9) 0.30980(6) 0.46231(6) 0.0259(3) Uani 1 1 d . . .
Si2 Si 0.23035(9) 0.20337(6) 0.59104(6) 0.0257(2) Uani 1 1 d . . .
O1 O 0.3774(2) 0.30685(15) 0.47893(16) 0.0284(6) Uani 1 1 d . . .
O4 O 0.3534(2) 0.40678(16) 0.70613(16) 0.0313(6) Uani 1 1 d . . .
O2 O 0.2232(2) 0.27618(15) 0.65026(15) 0.0260(6) Uani 1 1 d . . .
O3 O 0.1849(2) 0.23167(15) 0.49910(16) 0.0291(6) Uani 1 1 d . . .
O5 O 0.5214(3) 0.34599(16) 0.61956(17) 0.0348(7) Uani 1 1 d . . .
C1 C 0.5527(3) 0.3933(2) 0.6802(2) 0.0287(8) Uani 1 1 d . . .
C2 C 0.4656(3) 0.4278(2) 0.7224(2) 0.0269(8) Uani 1 1 d . . .
C3 C 0.6690(4) 0.4108(3) 0.7010(3) 0.0391(10) Uani 1 1 d . . .
H3 H 0.7264 0.3871 0.6754 0.047 Uiso 1 1 calc R . .
C4 C 0.6993(4) 0.4644(3) 0.7606(3) 0.0467(12) Uani 1 1 d . . .
H4 H 0.7769 0.4758 0.7746 0.056 Uiso 1 1 calc R . .
C5 C 0.6141(4) 0.5003(3) 0.7985(3) 0.0397(11) Uani 1 1 d . . .
H5 H 0.6346 0.5368 0.8366 0.048 Uiso 1 1 calc R . .
C6 C 0.4970(4) 0.4819(2) 0.7795(2) 0.0315(9) Uani 1 1 d . . .
H6 H 0.4402 0.5060 0.8053 0.038 Uiso 1 1 calc R . .
C10 C 0.1892(4) 0.3178(3) 0.3542(2) 0.0371(10) Uani 1 1 d . . .
H10A H 0.1061 0.3193 0.3459 0.056 Uiso 1 1 calc R . .
H10B H 0.2171 0.2754 0.3267 0.056 Uiso 1 1 calc R . .
H10C H 0.2205 0.3628 0.3338 0.056 Uiso 1 1 calc R . .
C11 C 0.1054(3) 0.3851(2) 0.7604(2) 0.0271(8) Uani 1 1 d . . .
C12 C 0.1234(4) 0.4333(3) 0.8185(3) 0.0366(10) Uani 1 1 d . . .
C13 C 0.0659(4) 0.4341(3) 0.8876(3) 0.0415(11) Uani 1 1 d . . .
C14 C -0.0183(4) 0.3801(3) 0.8959(3) 0.0464(12) Uani 1 1 d . . .
C15 C -0.0421(4) 0.3275(3) 0.8359(3) 0.0452(12) Uani 1 1 d . . .
C16 C 0.0183(4) 0.3307(3) 0.7685(3) 0.0371(10) Uani 1 1 d . . .
C20 C 0.3820(4) 0.1199(3) 0.4469(3) 0.0441(11) Uani 1 1 d . . .
H20A H 0.3002 0.1286 0.4461 0.066 Uiso 1 1 calc R . .
H20B H 0.3959 0.0674 0.4408 0.066 Uiso 1 1 calc R . .
H20C H 0.4116 0.1468 0.4039 0.066 Uiso 1 1 calc R . .
C21 C 0.3885(3) 0.1781(2) 0.5913(2) 0.0271(8) Uani 1 1 d . . .
C22 C 0.4413(4) 0.1461(2) 0.5242(3) 0.0311(9) Uani 1 1 d . . .
C23 C 0.5638(4) 0.1414(2) 0.5452(3) 0.0356(10) Uani 1 1 d . . .
C24 C 0.5887(4) 0.1707(2) 0.6244(3) 0.0366(10) Uani 1 1 d . . .
C25 C 0.4820(3) 0.1907(2) 0.6540(2) 0.0309(9) Uani 1 1 d . . .
C26 C 0.4696(4) 0.2178(3) 0.7376(2) 0.0373(10) Uani 1 1 d . . .
H26A H 0.3894 0.2276 0.7433 0.056 Uiso 1 1 calc R . .
H26B H 0.5135 0.2629 0.7474 0.056 Uiso 1 1 calc R . .
H26C H 0.4979 0.1802 0.7753 0.056 Uiso 1 1 calc R . .
C28 C 0.7083(4) 0.1785(3) 0.6691(3) 0.0509(13) Uani 1 1 d . . .
H28A H 0.7656 0.1611 0.6359 0.076 Uiso 1 1 calc R . .
H28B H 0.7124 0.1493 0.7171 0.076 Uiso 1 1 calc R . .
H28C H 0.7227 0.2301 0.6824 0.076 Uiso 1 1 calc R . .
C29 C 0.6497(4) 0.1079(3) 0.4957(3) 0.0511(13) Uani 1 1 d . . .
H29A H 0.7258 0.1118 0.5234 0.077 Uiso 1 1 calc R . .
H29B H 0.6476 0.1341 0.4458 0.077 Uiso 1 1 calc R . .
H29C H 0.6311 0.0562 0.4859 0.077 Uiso 1 1 calc R . .
C31 C 0.1793(3) 0.3886(2) 0.5210(2) 0.0271(8) Uani 1 1 d . . .
C32 C 0.2387(3) 0.4570(2) 0.5491(2) 0.0265(8) Uani 1 1 d . . .
C33 C 0.1665(3) 0.4966(2) 0.5976(2) 0.0276(8) Uani 1 1 d . . .
C34 C 0.0583(3) 0.4567(2) 0.5979(2) 0.0300(9) Uani 1 1 d . . .
C35 C 0.0668(3) 0.3910(2) 0.5507(2) 0.0280(8) Uani 1 1 d . . .
C36 C 0.3551(4) 0.4836(2) 0.5284(3) 0.0334(9) Uani 1 1 d . . .
H36A H 0.3874 0.4473 0.4949 0.050 Uiso 1 1 calc R . .
H36B H 0.4058 0.4899 0.5765 0.050 Uiso 1 1 calc R . .
H36C H 0.3463 0.5304 0.5007 0.050 Uiso 1 1 calc R . .
C37 C 0.1970(4) 0.5687(2) 0.6411(3) 0.0398(10) Uani 1 1 d . . .
H37A H 0.1334 0.5840 0.6698 0.060 Uiso 1 1 calc R . .
H37B H 0.2125 0.6067 0.6033 0.060 Uiso 1 1 calc R . .
H37C H 0.2645 0.5613 0.6780 0.060 Uiso 1 1 calc R . .
C38 C -0.0469(4) 0.4829(3) 0.6347(3) 0.0402(11) Uani 1 1 d . . .
H38A H -0.0295 0.5286 0.6633 0.060 Uiso 1 1 calc R . .
H38B H -0.0699 0.4455 0.6709 0.060 Uiso 1 1 calc R . .
H38C H -0.1089 0.4913 0.5935 0.060 Uiso 1 1 calc R . .
C39 C -0.0311(4) 0.3347(3) 0.5332(3) 0.0408(11) Uani 1 1 d . . .
H39A H -0.0057 0.2952 0.5004 0.061 Uiso 1 1 calc R . .
H39B H -0.0969 0.3592 0.5056 0.061 Uiso 1 1 calc R . .
H39C H -0.0523 0.3142 0.5824 0.061 Uiso 1 1 calc R . .
C40 C 0.1376(4) 0.1258(2) 0.6213(3) 0.0340(9) Uani 1 1 d . . .
H40A H 0.1434 0.0841 0.5860 0.051 Uiso 1 1 calc R . .
H40B H 0.0585 0.1422 0.6185 0.051 Uiso 1 1 calc R . .
H40C H 0.1629 0.1109 0.6750 0.051 Uiso 1 1 calc R . .
F2 F 0.2058(3) 0.48929(15) 0.81501(16) 0.0484(7) Uani 1 1 d . . .
F3 F 0.0911(3) 0.48554(19) 0.94626(18) 0.0641(9) Uani 1 1 d . . .
F4 F -0.0732(3) 0.3777(2) 0.9630(2) 0.0750(11) Uani 1 1 d . . .
F5 F -0.1231(3) 0.2751(2) 0.84421(19) 0.0686(10) Uani 1 1 d . . .
F6 F -0.0100(3) 0.27777(19) 0.71311(17) 0.0573(8) Uani 1 1 d . . .

loop_
_atom_site_aniso_label
_atom_site_aniso_U_11
_atom_site_aniso_U_22
_atom_site_aniso_U_33
_atom_site_aniso_U_23
_atom_site_aniso_U_13
_atom_site_aniso_U_12
Ti1 0.0217(3) 0.0230(4) 0.0305(4) -0.0001(3) 0.0037(3) -0.0015(3)
Ti2 0.0190(3) 0.0246(4) 0.0239(3) 0.0040(3) 0.0025(2) 0.0000(3)
Cl1 0.0349(6) 0.0468(7) 0.0688(8) 0.0080(6) 0.0259(5) -0.0007(5)
Si1 0.0246(5) 0.0290(6) 0.0239(5) 0.0019(4) 0.0010(4) -0.0007(4)
Si2 0.0229(5) 0.0242(5) 0.0301(6) 0.0031(4) 0.0030(4) -0.0028(4)
O1 0.0268(14) 0.0281(15) 0.0300(14) 0.0030(11) 0.0007(11) -0.0010(11)
O4 0.0211(13) 0.0374(16) 0.0349(15) 0.0023(13) 0.0010(11) -0.0026(12)
O2 0.0253(13) 0.0256(14) 0.0270(13) 0.0039(11) 0.0019(10) -0.0002(11)
O3 0.0300(14) 0.0273(14) 0.0294(14) 0.0004(11) -0.0004(11) -0.0033(12)
O5 0.0382(17) 0.0306(16) 0.0350(16) -0.0045(13) 0.0008(12) -0.0054(13)
C1 0.029(2) 0.025(2) 0.031(2) -0.0002(16) 0.0005(16) -0.0055(16)
C2 0.0237(19) 0.026(2) 0.031(2) 0.0041(16) 0.0016(15) -0.0053(16)
C3 0.028(2) 0.035(2) 0.055(3) -0.011(2) 0.0083(19) -0.0033(19)
C4 0.026(2) 0.057(3) 0.056(3) -0.015(2) 0.000(2) -0.012(2)
C5 0.038(2) 0.039(3) 0.041(2) -0.014(2) 0.0020(19) -0.016(2)
C6 0.028(2) 0.030(2) 0.036(2) -0.0010(18) 0.0053(16) -0.0003(17)
C10 0.042(2) 0.040(2) 0.029(2) 0.0000(18) -0.0018(18) 0.002(2)
C11 0.0217(18) 0.028(2) 0.033(2) 0.0136(17) 0.0098(15) 0.0118(16)
C12 0.026(2) 0.042(3) 0.042(2) 0.016(2) 0.0044(18) -0.0013(19)
C13 0.038(2) 0.050(3) 0.037(2) -0.005(2) 0.0076(19) 0.005(2)
C14 0.038(3) 0.069(3) 0.034(2) 0.003(2) 0.0139(19) 0.009(2)
C15 0.030(2) 0.059(3) 0.047(3) 0.011(2) 0.009(2) -0.001(2)
C16 0.033(2) 0.045(3) 0.033(2) 0.0001(19) 0.0025(18) -0.003(2)
C20 0.048(3) 0.036(3) 0.049(3) -0.015(2) 0.007(2) -0.002(2)
C21 0.030(2) 0.0174(18) 0.034(2) 0.0038(16) 0.0062(16) -0.0028(16)
C22 0.033(2) 0.0188(19) 0.043(2) 0.0019(17) 0.0100(18) -0.0014(16)
C23 0.029(2) 0.025(2) 0.053(3) 0.0022(19) 0.0065(19) 0.0031(17)
C24 0.028(2) 0.030(2) 0.051(3) 0.010(2) -0.0009(18) 0.0029(18)
C25 0.028(2) 0.028(2) 0.036(2) 0.0080(17) 0.0008(16) -0.0006(17)
C26 0.035(2) 0.042(3) 0.034(2) 0.0076(19) 0.0001(18) -0.0019(19)
C28 0.032(2) 0.051(3) 0.069(3) 0.011(3) -0.001(2) 0.007(2)
C29 0.039(3) 0.039(3) 0.078(4) -0.007(3) 0.021(2) 0.005(2)
C31 0.0270(19) 0.030(2) 0.0236(18) 0.0098(16) -0.0006(15) 0.0005(16)
C32 0.0265(19) 0.028(2) 0.0255(19) 0.0075(16) 0.0028(15) -0.0022(16)
C33 0.031(2) 0.0231(19) 0.0285(19) 0.0079(16) 0.0034(16) 0.0047(16)
C34 0.029(2) 0.032(2) 0.030(2) 0.0141(17) 0.0051(16) 0.0087(17)
C35 0.0234(19) 0.033(2) 0.0272(19) 0.0068(16) -0.0007(15) 0.0022(16)
C36 0.027(2) 0.036(2) 0.038(2) 0.0072(19) 0.0071(17) -0.0028(18)
C37 0.050(3) 0.030(2) 0.041(2) 0.0029(19) 0.010(2) 0.001(2)
C38 0.032(2) 0.049(3) 0.041(2) 0.013(2) 0.0109(18) 0.013(2)
C39 0.027(2) 0.052(3) 0.042(2) 0.002(2) -0.0043(18) -0.007(2)
C40 0.027(2) 0.031(2) 0.044(2) 0.0034(19) 0.0031(17) -0.0057(18)
F2 0.0574(17) 0.0398(15) 0.0498(16) -0.0059(12) 0.0145(13) -0.0113(13)
F3 0.071(2) 0.073(2) 0.0512(17) -0.0243(16) 0.0226(15) -0.0072(17)
F4 0.062(2) 0.113(3) 0.0562(19) -0.0075(19) 0.0351(16) -0.013(2)
F5 0.0514(18) 0.095(3) 0.0618(19) 0.0022(18) 0.0192(15) -0.0320(18)
F6 0.0512(17) 0.070(2) 0.0518(17) -0.0088(15) 0.0102(13) -0.0222(15)

loop_
_atom_type_symbol
_atom_type_description
_atom_type_scat_dispersion_real
_atom_type_scat_dispersion_imag
_atom_type_scat_source
C C 0.0033 0.0016 'International Tables Vol C Tables 4.2.6.8 and 6.1.1.4'
H H 0.0000 0.0000 'International Tables Vol C Tables 4.2.6.8 and 6.1.1.4'
O O 0.0106 0.0060 'International Tables Vol C Tables 4.2.6.8 and 6.1.1.4'
Si Si 0.0817 0.0704 'International Tables Vol C Tables 4.2.6.8 and 6.1.1.4'
Cl Cl 0.1484 0.1585 'International Tables Vol C Tables 4.2.6.8 and 6.1.1.4'
Ti Ti 0.2776 0.4457 'International Tables Vol C Tables 4.2.6.8 and 6.1.1.4'
F F 0.0171 0.0103 'International Tables Vol C Tables 4.2.6.8 and 6.1.1.4'

loop_
_geom_angle_atom_site_label_1
_geom_angle_atom_site_label_2
_geom_angle_atom_site_label_3
_geom_angle
_geom_angle_site_symmetry_1
_geom_angle_site_symmetry_3
_geom_angle_publ_flag
O5 Ti1 O1 102.25(13) . . ?
O5 Ti1 Cl1 102.57(11) . . ?
O1 Ti1 Cl1 103.30(10) . . ?
O5 Ti1 C21 109.85(14) . . ?
O1 Ti1 C21 90.77(13) . . ?
Cl1 Ti1 C21 140.92(11) . . ?
O5 Ti1 C25 86.20(14) . . ?
O1 Ti1 C25 123.31(13) . . ?
Cl1 Ti1 C25 129.71(11) . . ?
C21 Ti1 C25 36.24(14) . . ?
O5 Ti1 C22 144.06(14) . . ?
O1 Ti1 C22 91.57(14) . . ?
Cl1 Ti1 C22 106.28(11) . . ?
C21 Ti1 C22 36.08(14) . . ?
C25 Ti1 C22 58.86(15) . . ?
O5 Ti1 C24 98.69(15) . . ?
O1 Ti1 C24 148.07(14) . . ?
Cl1 Ti1 C24 95.26(12) . . ?
C21 Ti1 C24 59.30(14) . . ?
C25 Ti1 C24 34.69(15) . . ?
C22 Ti1 C24 58.02(15) . . ?
O5 Ti1 C23 132.75(15) . . ?
O1 Ti1 C23 122.24(14) . . ?
Cl1 Ti1 C23 83.25(11) . . ?
C21 Ti1 C23 58.81(14) . . ?
C25 Ti1 C23 57.55(15) . . ?
C22 Ti1 C23 34.50(14) . . ?
C24 Ti1 C23 34.34(16) . . ?
O4 Ti2 O2 105.04(12) . . ?
O4 Ti2 C11 101.47(14) . . ?
O2 Ti2 C11 99.77(13) . . ?
O4 Ti2 C31 117.78(14) . . ?
O2 Ti2 C31 90.35(13) . . ?
C11 Ti2 C31 135.31(14) . . ?
O4 Ti2 C32 89.55(13) . . ?
O2 Ti2 C32 120.97(13) . . ?
C11 Ti2 C32 133.44(14) . . ?
C31 Ti2 C32 36.13(14) . . ?
O4 Ti2 C35 147.83(14) . . ?
O2 Ti2 C35 94.71(13) . . ?
C11 Ti2 C35 99.84(14) . . ?
C31 Ti2 C35 35.64(14) . . ?
C32 Ti2 C35 58.36(13) . . ?
O4 Ti2 C33 95.01(13) . . ?
O2 Ti2 C33 148.95(13) . . ?
C11 Ti2 C33 99.16(14) . . ?
C31 Ti2 C33 59.07(14) . . ?
C32 Ti2 C33 34.41(14) . . ?
C35 Ti2 C33 57.81(14) . . ?
O4 Ti2 C34 127.62(14) . . ?
O2 Ti2 C34 126.34(13) . . ?
C11 Ti2 C34 80.98(13) . . ?
C31 Ti2 C34 58.81(14) . . ?
C32 Ti2 C34 57.66(13) . . ?
C35 Ti2 C34 34.47(14) . . ?
C33 Ti2 C34 34.72(14) . . ?
O1 Si1 O3 107.05(14) . . ?
O1 Si1 C10 110.96(19) . . ?
O3 Si1 C10 110.72(18) . . ?
O1 Si1 C31 109.11(16) . . ?
O3 Si1 C31 106.51(16) . . ?
C10 Si1 C31 112.26(19) . . ?
O2 Si2 O3 106.97(14) . . ?
O2 Si2 C40 111.16(18) . . ?
O3 Si2 C40 110.03(17) . . ?
O2 Si2 C21 107.11(16) . . ?
O3 Si2 C21 107.13(17) . . ?
C40 Si2 C21 114.11(18) . . ?
Si1 O1 Ti1 145.47(17) . . ?
C2 O4 Ti2 165.8(3) . . ?
Si2 O2 Ti2 147.56(16) . . ?
Si1 O3 Si2 120.83(16) . . ?
C1 O5 Ti1 169.6(3) . . ?
O5 C1 C3 120.9(4) . . ?
O5 C1 C2 119.7(3) . . ?
C3 C1 C2 119.4(4) . . ?
O4 C2 C6 121.0(4) . . ?
O4 C2 C1 119.4(3) . . ?
C6 C2 C1 119.7(4) . . ?
C1 C3 C4 120.0(4) . . ?
C5 C4 C3 120.3(4) . . ?
C4 C5 C6 120.3(4) . . ?
C2 C6 C5 120.3(4) . . ?
C12 C11 C16 116.4(4) . . ?
C12 C11 Ti2 123.7(3) . . ?
C16 C11 Ti2 119.6(3) . . ?
C11 C12 F2 120.4(4) . . ?
C11 C12 C13 125.2(4) . . ?
F2 C12 C13 114.5(4) . . ?
F3 C13 C14 120.1(4) . . ?
F3 C13 C12 121.7(4) . . ?
C14 C13 C12 118.3(4) . . ?
F4 C14 C15 120.7(5) . . ?
F4 C14 C13 119.9(5) . . ?
C15 C14 C13 119.3(4) . . ?
F5 C15 C14 119.2(4) . . ?
F5 C15 C16 121.7(5) . . ?
C14 C15 C16 119.0(4) . . ?
F6 C16 C15 115.4(4) . . ?
F6 C16 C11 122.8(4) . . ?
C15 C16 C11 121.8(4) . . ?
C22 C21 C25 106.5(4) . . ?
C22 C21 Si2 125.1(3) . . ?
C25 C21 Si2 128.3(3) . . ?
C22 C21 Ti1 74.5(2) . . ?
C25 C21 Ti1 73.9(2) . . ?
Si2 C21 Ti1 114.00(18) . . ?
C23 C22 C21 108.3(4) . . ?
C23 C22 C20 124.1(4) . . ?
C21 C22 C20 127.6(4) . . ?
C23 C22 Ti1 75.4(2) . . ?
C21 C22 Ti1 69.4(2) . . ?
C20 C22 Ti1 122.3(3) . . ?
C22 C23 C24 108.2(4) . . ?
C22 C23 C29 126.1(4) . . ?
C24 C23 C29 125.6(4) . . ?
C22 C23 Ti1 70.1(2) . . ?
C24 C23 Ti1 71.4(2) . . ?
C29 C23 Ti1 126.9(3) . . ?
C25 C24 C23 108.3(4) . . ?
C25 C24 C28 126.0(4) . . ?
C23 C24 C28 125.8(4) . . ?
C25 C24 Ti1 70.8(2) . . ?
C23 C24 Ti1 74.2(2) . . ?
C28 C24 Ti1 121.1(3) . . ?
C24 C25 C21 108.6(4) . . ?
C24 C25 C26 124.9(4) . . ?
C21 C25 C26 126.5(4) . . ?
C24 C25 Ti1 74.5(2) . . ?
C21 C25 Ti1 69.9(2) . . ?
C26 C25 Ti1 123.2(3) . . ?
C35 C31 C32 106.1(3) . . ?
C35 C31 Si1 125.2(3) . . ?
C32 C31 Si1 128.6(3) . . ?
C35 C31 Ti2 74.1(2) . . ?
C32 C31 Ti2 73.7(2) . . ?
Si1 C31 Ti2 115.50(18) . . ?
C33 C32 C31 108.6(3) . . ?
C33 C32 C36 124.8(4) . . ?
C31 C32 C36 126.6(4) . . ?
C33 C32 Ti2 73.9(2) . . ?
C31 C32 Ti2 70.1(2) . . ?
C36 C32 Ti2 123.5(3) . . ?
C32 C33 C34 108.5(4) . . ?
C32 C33 C37 125.8(4) . . ?
C34 C33 C37 125.7(4) . . ?
C32 C33 Ti2 71.7(2) . . ?
C34 C33 Ti2 73.7(2) . . ?
C37 C33 Ti2 121.0(3) . . ?
C35 C34 C33 107.3(3) . . ?
C35 C34 C38 126.2(4) . . ?
C33 C34 C38 126.2(4) . . ?
C35 C34 Ti2 70.7(2) . . ?
C33 C34 Ti2 71.5(2) . . ?
C38 C34 Ti2 127.1(3) . . ?
C34 C35 C31 109.3(3) . . ?
C34 C35 C39 124.1(4) . . ?
C31 C35 C39 126.5(4) . . ?
C34 C35 Ti2 74.9(2) . . ?
C31 C35 Ti2 70.2(2) . . ?
C39 C35 Ti2 123.0(3) . . ?

loop_
_geom_bond_atom_site_label_1
_geom_bond_atom_site_label_2
_geom_bond_distance
_geom_bond_site_symmetry_2
_geom_bond_publ_flag
Ti1 O5 1.815(3) . ?
Ti1 O1 1.843(3) . ?
Ti1 Cl1 2.2846(14) . ?
Ti1 C21 2.311(4) . ?
Ti1 C25 2.364(4) . ?
Ti1 C22 2.378(4) . ?
Ti1 C24 2.412(4) . ?
Ti1 C23 2.449(4) . ?
Ti2 O4 1.813(3) . ?
Ti2 O2 1.826(3) . ?
Ti2 C11 2.210(4) . ?
Ti2 C31 2.329(4) . ?
Ti2 C32 2.378(4) . ?
Ti2 C35 2.381(4) . ?
Ti2 C33 2.406(4) . ?
Ti2 C34 2.435(4) . ?
Si1 O1 1.645(3) . ?
Si1 O3 1.658(3) . ?
Si1 C10 1.851(4) . ?
Si1 C31 1.874(4) . ?
Si2 O2 1.647(3) . ?
Si2 O3 1.664(3) . ?
Si2 C40 1.858(4) . ?
Si2 C21 1.889(4) . ?
O4 C2 1.357(5) . ?
O5 C1 1.347(5) . ?
C1 C3 1.395(6) . ?
C1 C2 1.430(6) . ?
C2 C6 1.386(6) . ?
C3 C4 1.407(6) . ?
C4 C5 1.385(7) . ?
C5 C6 1.404(6) . ?
C11 C12 1.305(6) . ?
C11 C16 1.419(6) . ?
C12 F2 1.389(5) . ?
C12 C13 1.397(6) . ?
C13 F3 1.360(5) . ?
C13 C14 1.390(7) . ?
C14 F4 1.350(5) . ?
C14 C15 1.387(7) . ?
C15 F5 1.344(6) . ?
C15 C16 1.390(6) . ?
C16 F6 1.346(5) . ?
C20 C22 1.486(6) . ?
C21 C22 1.453(6) . ?
C21 C25 1.455(6) . ?
C22 C23 1.433(6) . ?
C23 C24 1.435(7) . ?
C23 C29 1.485(6) . ?
C24 C25 1.425(6) . ?
C24 C28 1.518(6) . ?
C25 C26 1.508(6) . ?
C31 C35 1.442(6) . ?
C31 C32 1.460(6) . ?
C32 C33 1.415(6) . ?
C32 C36 1.503(6) . ?
C33 C34 1.445(6) . ?
C33 C37 1.507(6) . ?
C34 C35 1.428(6) . ?
C34 C38 1.496(6) . ?
C35 C39 1.524(6) . ?
